data_2021099
loop_
_publ_author_name
'Otreba, Marta'
'Budzikur, Daria'
'G\'orecki, \/Lukasz'
'\'Slepokura, Katarzyna A.'

_publ_section_title
;
 Adenosine hypodiphosphate ester, an analogue of ADP: analysis of the
 adenine--hypodiphosphate interaction mode in hypodiphosphate nucleotides
 and adenine salts
;
_journal_coeditor_code JX3010
_journal_issue 5
_journal_name_full 'Acta Crystallographica Section C'
_journal_page_first 571
_journal_page_last 583
_journal_paper_doi 10.1107/S2053229618005089
_journal_volume 74
_journal_year 2018
_chemical_formula_iupac '2C5 H6 N5 +, H2 P2 O6 2-'
_chemical_formula_moiety '2(C5 H6 N5 +), (H2 P2 O6 2-)'
_chemical_formula_sum 'C10 H14 N10 O6 P2'
_chemical_formula_weight 432.25
_chemical_name_systematic
;
Bis(adeninium) hypodiphosphorate
;
_space_group_crystal_system monoclinic
_space_group_IT_number 15
_space_group_name_Hall '-C 2yc'
_space_group_name_H-M_alt 'C 1 2/c 1'
_symmetry_space_group_name_Hall '-C 2yc'
_symmetry_space_group_name_H-M 'C 1 2/c 1'
_atom_sites_solution_hydrogens mixed
_atom_sites_solution_primary direct
_atom_sites_solution_secondary difmap
_audit_creation_method SHELXL-2014/7
_cell_angle_alpha 90
_cell_angle_beta 101.44(3)
_cell_angle_gamma 90
_cell_formula_units_Z 4
_cell_length_a 12.888(5)
_cell_length_b 11.093(4)
_cell_length_c 11.487(4)
_cell_measurement_reflns_used 5596
_cell_measurement_temperature 100(2)
_cell_measurement_theta_max 77.06
_cell_measurement_theta_min 3.90
_cell_volume 1609.6(10)
_computing_cell_refinement
;
CrysAlis PRO (Rigaku OD, 2015)
;
_computing_data_collection
;
CrysAlis PRO (Rigaku OD, 2015)
;
_computing_data_reduction
;
CrysAlis PRO (Rigaku OD, 2015)
;
_computing_molecular_graphics
;
DIAMOND (Brandenburg, 2014)
;
_computing_structure_refinement
;
SHELXL2014 (Sheldrick, 2015b)
;
_computing_structure_solution
;
SHELXT2014 (Sheldrick, 2015a)
;
_diffrn_ambient_temperature 100(2)
_diffrn_measured_fraction_theta_full 0.974
_diffrn_measured_fraction_theta_max 0.950
_diffrn_measurement_device_type
;
Oxford Diffraction Xcalibur PX kappa-geometry diffractometer
with an Onyx CCD camera
;
_diffrn_measurement_method 'omega scans'
_diffrn_radiation_type CuK\a
_diffrn_radiation_wavelength 1.5418
_diffrn_reflns_av_R_equivalents 0.0682
_diffrn_reflns_limit_h_max 15
_diffrn_reflns_limit_h_min -14
_diffrn_reflns_limit_k_max 14
_diffrn_reflns_limit_k_min -13
_diffrn_reflns_limit_l_max 14
_diffrn_reflns_limit_l_min -14
_diffrn_reflns_number 9109
_diffrn_reflns_theta_full 67.680
_diffrn_reflns_theta_max 77.754
_diffrn_reflns_theta_min 5.307
_exptl_absorpt_coefficient_mu 3.037
_exptl_absorpt_correction_T_max 1.000
_exptl_absorpt_correction_T_min 0.381
_exptl_absorpt_correction_type multi-scan
_exptl_absorpt_process_details
;
(CrysAlis PRO; Rigaku OD, 2015)
;
_exptl_crystal_colour colourless
_exptl_crystal_density_diffrn 1.784
_exptl_crystal_description block
_exptl_crystal_F_000 888
_exptl_crystal_size_max 0.18
_exptl_crystal_size_mid 0.09
_exptl_crystal_size_min 0.09
_refine_diff_density_max 0.804
_refine_diff_density_min -0.510
_refine_ls_extinction_method none
_refine_ls_goodness_of_fit_ref 1.132
_refine_ls_hydrogen_treatment mixed
_refine_ls_matrix_type full
_refine_ls_number_parameters 147
_refine_ls_number_reflns 1638
_refine_ls_number_restraints 0
_refine_ls_restrained_S_all 1.132
_refine_ls_R_factor_all 0.0550
_refine_ls_R_factor_gt 0.0524
_refine_ls_shift/su_max 0.000
_refine_ls_shift/su_mean 0.000
_refine_ls_structure_factor_coef Fsqd
_refine_ls_weighting_details 'w=1/[\s^2^(Fo^2^)+(0.0969P)^2^+1.9080P] where P=(Fo^2^+2Fc^2^)/3'
_refine_ls_weighting_scheme calc
_refine_ls_wR_factor_gt 0.1446
_refine_ls_wR_factor_ref 0.1481
_reflns_number_gt 1547
_reflns_number_total 1638
_reflns_threshold_expression 'I > 2\s(I)'
_cod_data_source_file jx3010sup1.cif
_cod_data_source_block 4_pp12l_100
_cod_database_code 2021099
_shelx_space_group_comment
;
The symmetry employed for this shelxl refinement is uniquely defined
by the following loop, which should always be used as a source of
symmetry information in preference to the above space-group names.
They are only intended as comments.
;
_shelx_estimated_absorpt_t_min 0.611
_shelx_estimated_absorpt_t_max 0.772

loop_
_space_group_symop_operation_xyz
'x, y, z'
'-x, y, -z+1/2'
'x+1/2, y+1/2, z'
'-x+1/2, y+1/2, -z+1/2'
'-x, -y, -z'
'x, -y, z-1/2'
'-x+1/2, -y+1/2, -z'
'x+1/2, -y+1/2, z-1/2'

loop_
_atom_site_type_symbol
_atom_site_label
_atom_site_fract_x
_atom_site_fract_y
_atom_site_fract_z
_atom_site_U_iso_or_equiv
_atom_site_adp_type
_atom_site_calc_flag
_atom_site_occupancy
P P1 0.58616(4) 0.18629(4) 0.26663(4) 0.0162(2) Uani d 1
O O1 0.62244(14) 0.17648(14) 0.15128(15) 0.0219(4) Uani d 1
O O2 0.62209(12) 0.08744(13) 0.35676(13) 0.0201(4) Uani d 1
O O3 0.62106(14) 0.31207(13) 0.32563(15) 0.0198(4) Uani d 1
H H3 0.621(4) 0.318(4) 0.388(5) 0.073(16) Uiso d 1
N N1 0.63593(15) 0.13851(16) 0.79524(16) 0.0204(4) Uani d 1
H H1 0.632(3) 0.057(4) 0.817(3) 0.053(10) Uiso d 1
N N3 0.63400(15) 0.34055(18) 0.86222(16) 0.0202(4) Uani d 1
N N6 0.62896(16) 0.07596(17) 0.60013(16) 0.0213(4) Uani d 1
H H6A 0.630(2) 0.000(3) 0.620(3) 0.024(7) Uiso d 1
H H6B 0.622(2) 0.092(3) 0.525(3) 0.029(8) Uiso d 1
N N7 0.62531(15) 0.35134(17) 0.54880(16) 0.0198(4) Uani d 1
N N9 0.62800(16) 0.48012(17) 0.69790(16) 0.0205(4) Uani d 1
H H9 0.622(3) 0.551(4) 0.742(3) 0.050(10) Uiso d 1
C C2 0.63650(18) 0.2239(2) 0.88025(19) 0.0203(5) Uani d 1
H H2 0.6389 0.1968 0.9592 0.024 Uiso calc 1
C C4 0.63140(17) 0.36763(19) 0.74639(19) 0.0181(5) Uani d 1
C C5 0.63033(17) 0.2882(2) 0.65318(19) 0.0184(5) Uani d 1
C C6 0.63182(18) 0.1630(2) 0.67822(19) 0.0191(5) Uani d 1
C C8 0.62461(18) 0.4656(2) 0.57965(19) 0.0211(5) Uani d 1
H H8 0.6220 0.5306 0.5254 0.025 Uiso calc 1

loop_
_atom_site_aniso_label
_atom_site_aniso_U_11
_atom_site_aniso_U_22
_atom_site_aniso_U_33
_atom_site_aniso_U_12
_atom_site_aniso_U_13
_atom_site_aniso_U_23
P1 0.0215(4) 0.0141(3) 0.0139(3) -0.00009(17) 0.0055(3) 0.00016(16)
O1 0.0287(9) 0.0209(8) 0.0180(8) 0.0003(6) 0.0090(7) -0.0010(5)
O2 0.0286(8) 0.0156(8) 0.0164(7) 0.0026(6) 0.0049(6) -0.0001(5)
O3 0.0270(9) 0.0167(8) 0.0159(8) -0.0032(5) 0.0046(7) -0.0002(5)
N1 0.0276(10) 0.0174(9) 0.0170(9) -0.0009(7) 0.0064(8) 0.0003(7)
N3 0.0253(10) 0.0186(9) 0.0177(9) 0.0003(7) 0.0065(8) 0.0002(7)
N6 0.0346(11) 0.0151(9) 0.0155(9) -0.0013(7) 0.0080(8) 0.0001(7)
N7 0.0240(10) 0.0177(9) 0.0181(9) 0.0005(7) 0.0052(7) 0.0018(7)
N9 0.0280(10) 0.0157(9) 0.0182(9) 0.0015(7) 0.0055(7) -0.0001(7)
C2 0.0250(11) 0.0207(11) 0.0163(9) -0.0005(8) 0.0066(8) 0.0001(8)
C4 0.0194(11) 0.0176(11) 0.0183(10) 0.0001(7) 0.0059(8) 0.0001(7)
C5 0.0224(11) 0.0172(10) 0.0163(10) -0.0003(8) 0.0055(8) 0.0000(8)
C6 0.0216(11) 0.0208(11) 0.0155(10) -0.0018(8) 0.0050(8) 0.0000(8)
C8 0.0269(11) 0.0184(10) 0.0183(10) 0.0003(8) 0.0051(8) 0.0011(8)

loop_
_atom_type_symbol
_atom_type_description
_atom_type_scat_dispersion_real
_atom_type_scat_dispersion_imag
_atom_type_scat_source
C C 0.0181 0.0091 'International Tables Vol C Tables 4.2.6.8 and 6.1.1.4'
H H 0.0000 0.0000 'International Tables Vol C Tables 4.2.6.8 and 6.1.1.4'
N N 0.0311 0.0180 'International Tables Vol C Tables 4.2.6.8 and 6.1.1.4'
O O 0.0492 0.0322 'International Tables Vol C Tables 4.2.6.8 and 6.1.1.4'
P P 0.2955 0.4335 'International Tables Vol C Tables 4.2.6.8 and 6.1.1.4'

loop_
_geom_angle_atom_site_label_1
_geom_angle_atom_site_label_2
_geom_angle_atom_site_label_3
_geom_angle_site_symmetry_3
_geom_angle
_geom_angle_publ_flag
O1 P1 O2 . 116.49(9) yes
O1 P1 O3 . 109.44(10) yes
O2 P1 O3 . 108.90(9) yes
O1 P1 P1 2_655 109.40(8) yes
O2 P1 P1 2_655 106.41(7) yes
O3 P1 P1 2_655 105.63(7) yes
P1 O3 H3 . 117(4) ?
C2 N1 C6 . 124.30(19) ?
C2 N1 H1 . 118(2) ?
C6 N1 H1 . 118(2) ?
C2 N3 C4 . 111.63(19) ?
C6 N6 H6A . 122(2) ?
C6 N6 H6B . 121(2) ?
H6A N6 H6B . 116(3) ?
C8 N7 C5 . 104.88(18) ?
C8 N9 C4 . 106.95(18) ?
C8 N9 H9 . 130(2) ?
C4 N9 H9 . 123(2) ?
N3 C2 N1 . 125.3(2) ?
N3 C2 H2 . 117.3 ?
N1 C2 H2 . 117.3 ?
N3 C4 N9 . 126.5(2) ?
N3 C4 C5 . 127.7(2) ?
N9 C4 C5 . 105.79(19) ?
N7 C5 C4 . 109.88(19) ?
N7 C5 C6 . 132.1(2) ?
C4 C5 C6 . 118.0(2) ?
N6 C6 N1 . 121.2(2) ?
N6 C6 C5 . 125.7(2) ?
N1 C6 C5 . 113.1(2) ?
N7 C8 N9 . 112.49(19) ?
N7 C8 H8 . 123.8 ?
N9 C8 H8 . 123.8 ?

loop_
_geom_bond_atom_site_label_1
_geom_bond_atom_site_label_2
_geom_bond_site_symmetry_2
_geom_bond_distance
_geom_bond_publ_flag
P1 P1 2_655 2.1776(14) yes
P1 O1 . 1.4939(18) yes
P1 O2 . 1.5161(16) yes
P1 O3 . 1.5771(16) yes
O3 H3 . 0.72(6) ?
N1 C2 . 1.359(3) ?
N1 C6 . 1.362(3) ?
N1 H1 . 0.95(5) ?
N3 C2 . 1.310(3) ?
N3 C4 . 1.358(3) ?
N6 C6 . 1.314(3) ?
N6 H6A . 0.87(3) ?
N6 H6B . 0.87(3) ?
N7 C8 . 1.316(3) ?
N7 C5 . 1.379(3) ?
N9 C8 . 1.360(3) ?
N9 C4 . 1.364(3) ?
N9 H9 . 0.95(4) ?
C2 H2 . 0.9500 ?
C4 C5 . 1.385(3) ?
C5 C6 . 1.417(3) ?
C8 H8 . 0.9500 ?

loop_
_geom_hbond_atom_site_label_D
_geom_hbond_atom_site_label_H
_geom_hbond_atom_site_label_A
_geom_hbond_site_symmetry_A
_geom_hbond_distance_DH
_geom_hbond_distance_HA
_geom_hbond_distance_DA
_geom_hbond_angle_DHA
O3 H3 N7 . 0.72(6) 1.87(6) 2.590(3) 173(5)
N1 H1 O2 6_556 0.95(5) 1.67(5) 2.620(3) 179(4)
N6 H6A O1 6_556 0.87(3) 2.00(3) 2.866(3) 175(3)
N6 H6B O2 . 0.87(3) 1.93(3) 2.782(3) 166(3)
N9 H9 O3 6_566 0.95(4) 1.79(4) 2.744(3) 176(3)
C2 H2 O1 1_556 0.95 2.27 3.198(3) 165.4
C8 H8 N3 6_565 0.95 2.39 3.316(3) 166.2

loop_
_geom_torsion_atom_site_label_1
_geom_torsion_atom_site_label_2
_geom_torsion_atom_site_label_3
_geom_torsion_atom_site_label_4
_geom_torsion_site_symmetry_3
_geom_torsion_site_symmetry_4
_geom_torsion
_geom_torsion_publ_flag
O1 P1 P1 O1 2_655 2_655 171.14(13) yes
O2 P1 P1 O1 2_655 2_655 44.50(9) yes
O3 P1 P1 O1 2_655 2_655 -71.16(9) yes
O1 P1 P1 O2 2_655 2_655 44.50(9) yes
O2 P1 P1 O2 2_655 2_655 -82.13(13) yes
O3 P1 P1 O2 2_655 2_655 162.21(9) yes
O1 P1 P1 O3 2_655 2_655 -71.16(9) yes
O2 P1 P1 O3 2_655 2_655 162.21(9) yes
O3 P1 P1 O3 2_655 2_655 46.55(14) yes
C4 N3 C2 N1 . . -0.4(3) ?
C6 N1 C2 N3 . . -0.5(4) ?
C2 N3 C4 N9 . . 179.7(2) ?
C2 N3 C4 C5 . . 0.6(3) ?
C8 N9 C4 N3 . . -179.1(2) ?
C8 N9 C4 C5 . . 0.2(3) ?
C8 N7 C5 C4 . . 0.7(2) ?
C8 N7 C5 C6 . . 178.9(2) ?
N3 C4 C5 N7 . . 178.7(2) ?
N9 C4 C5 N7 . . -0.6(3) ?
N3 C4 C5 C6 . . 0.2(4) ?
N9 C4 C5 C6 . . -179.1(2) ?
C2 N1 C6 N6 . . -178.4(2) ?
C2 N1 C6 C5 . . 1.2(3) ?
N7 C5 C6 N6 . . 0.4(4) ?
C4 C5 C6 N6 . . 178.6(2) ?
N7 C5 C6 N1 . . -179.2(2) ?
C4 C5 C6 N1 . . -1.0(3) ?
C5 N7 C8 N9 . . -0.5(3) ?
C4 N9 C8 N7 . . 0.2(3) ?

_cod_database_fobs_code 2021099
